data_2202129
loop_
_publ_author_name
'Onoda, Akira'
'Kawakita, Keiko'
'Okamura, Taka-aki'
'Yamamoto, Hitoshi'
'Ueyama, Norikazu'

_publ_section_title
;
 (Acetonitrile)(6,6''-dimesityl-2,2':6',2''-terpyridine)copper(I)
 hexafluorophosphate
;
_journal_issue 5
_journal_name_full 'Acta Crystallographica Section E'
_journal_page_first m266
_journal_page_last m267
_journal_paper_doi 10.1107/S1600536803008249
_journal_volume 59
_journal_year 2003
_chemical_formula_iupac '[Cu (C2 H3 N1) (C33 H31  N3)] (P F6)'
_chemical_formula_moiety 'C35 H34 Cu N4 1+, P F6 1-'
_chemical_formula_sum 'C35 H34 Cu F6 N4 P'
_chemical_formula_weight 719.17
_chemical_name_systematic ?
_space_group_IT_number 14
_symmetry_cell_setting monoclinic
_symmetry_space_group_name_Hall '-P 2yn'
_symmetry_space_group_name_H-M 'P 1 21/n 1'
_atom_sites_solution_hydrogens geom
_atom_sites_solution_primary direct
_atom_sites_solution_secondary difmap
_audit_creation_method SHELXL-97
_cell_angle_alpha 90.00
_cell_angle_beta 92.450(16)
_cell_angle_gamma 90.00
_cell_formula_units_Z 4
_cell_length_a 11.317(3)
_cell_length_b 23.592(4)
_cell_length_c 12.873(2)
_cell_measurement_reflns_used 25
_cell_measurement_temperature 296
_cell_measurement_theta_max 30.0
_cell_measurement_theta_min 29.2
_cell_volume 3433.8(12)
_computing_cell_refinement 'MSC/AFC Diffractometer Control Software'
_computing_data_collection
;
MSC/AFC Diffractometer Control Software
(Molecular Structure Corporation, 1991)
;
_computing_data_reduction 'TEXSAN (Molecular Structure Corporation, 1999)'
_computing_molecular_graphics 'PLEASE PROVIDE'
_computing_publication_material SHELXL97
_computing_structure_refinement 'SHELXL97 (Sheldrick, 1997)'
_computing_structure_solution 'SHELXS97 (Sheldrick, 1997)'
_diffrn_ambient_temperature 296
_diffrn_measured_fraction_theta_full 0.925
_diffrn_measured_fraction_theta_max 0.925
_diffrn_measurement_device_type 'Rigaku AFC-5R'
_diffrn_measurement_method \w-2\q
_diffrn_radiation_monochromator graphite
_diffrn_radiation_source 'fine-focus sealed tube'
_diffrn_radiation_type MoK\a
_diffrn_radiation_wavelength 0.71069
_diffrn_reflns_av_R_equivalents 0.1503
_diffrn_reflns_av_sigmaI/netI 0.2855
_diffrn_reflns_limit_h_max 13
_diffrn_reflns_limit_h_min 0
_diffrn_reflns_limit_k_max 30
_diffrn_reflns_limit_k_min 0
_diffrn_reflns_limit_l_max 16
_diffrn_reflns_limit_l_min -16
_diffrn_reflns_number 7686
_diffrn_reflns_theta_full 27.50
_diffrn_reflns_theta_max 27.50
_diffrn_reflns_theta_min 2.50
_diffrn_standards_decay_% 0.19
_diffrn_standards_interval_count 150
_diffrn_standards_number 3
_exptl_absorpt_coefficient_mu 0.746
_exptl_absorpt_correction_T_max 0.998
_exptl_absorpt_correction_T_min 0.842
_exptl_absorpt_correction_type '\Y scan'
_exptl_absorpt_process_details '(North, 1968)'
_exptl_crystal_colour 'dark red'
_exptl_crystal_density_diffrn 1.391
_exptl_crystal_density_method 'not measured'
_exptl_crystal_description block
_exptl_crystal_F_000 1480
_exptl_crystal_size_max 0.500
_exptl_crystal_size_mid 0.300
_exptl_crystal_size_min 0.200
_refine_diff_density_max 0.503
_refine_diff_density_min -0.583
_refine_ls_extinction_method none
_refine_ls_goodness_of_fit_ref 0.910
_refine_ls_hydrogen_treatment constr
_refine_ls_matrix_type full
_refine_ls_number_parameters 425
_refine_ls_number_reflns 7302
_refine_ls_number_restraints 0
_refine_ls_restrained_S_all 0.910
_refine_ls_R_factor_all 0.3012
_refine_ls_R_factor_gt 0.0521
_refine_ls_shift/su_max <0.001
_refine_ls_shift/su_mean 0.000
_refine_ls_structure_factor_coef Fsqd
_refine_ls_weighting_details 'calc w = 1/[\s^2^(Fo^2^)+(0.1P)^2^] where P = (Fo^2^+2Fc^2^)/3'
_refine_ls_weighting_scheme calc
_refine_ls_wR_factor_gt 0.1421
_refine_ls_wR_factor_ref 0.2274
_reflns_number_gt 2104
_reflns_number_total 7302
_reflns_threshold_expression I>2\s(I)
_cod_data_source_file ob6234.cif
_cod_data_source_block I
_cod_original_cell_volume 3433.7(11)
_cod_original_sg_symbol_H-M 'P 21/n'
_cod_database_code 2202129
_cod_database_fobs_code 2202129

loop_
_symmetry_equiv_pos_as_xyz
'x, y, z'
'-x+1/2, y+1/2, -z+1/2'
'-x, -y, -z'
'x-1/2, -y-1/2, z-1/2'

loop_
_atom_site_label
_atom_site_fract_x
_atom_site_fract_y
_atom_site_fract_z
_atom_site_U_iso_or_equiv
_atom_site_adp_type
_atom_site_calc_flag
_atom_site_refinement_flags
_atom_site_occupancy
_atom_site_disorder_assembly
_atom_site_disorder_group
_atom_site_type_symbol
Cu1 0.05468(7) 0.10159(4) 0.17286(6) 0.0525(3) Uani d . 1 . . Cu
P1 0.0440(2) 0.42579(10) 0.19005(16) 0.0636(6) Uani d . 1 . . P
F1 0.0048(6) 0.4646(4) 0.2806(4) 0.165(3) Uani d . 1 . . F
F2 -0.0705(7) 0.3931(5) 0.1877(6) 0.227(5) Uani d . 1 . . F
F3 0.1021(9) 0.3872(3) 0.2710(5) 0.182(4) Uani d . 1 . . F
F4 0.0829(6) 0.3895(2) 0.0968(4) 0.121(2) Uani d . 1 . . F
F5 0.1619(7) 0.4580(5) 0.1919(6) 0.204(4) Uani d . 1 . . F
F6 -0.0092(8) 0.4681(3) 0.1096(5) 0.179(4) Uani d . 1 . . F
N1 0.1947(5) 0.0958(3) 0.2571(4) 0.0665(18) Uani d . 1 . . N
N11 0.1095(5) 0.1199(2) 0.0108(4) 0.0430(14) Uani d . 1 . . N
N21 -0.0775(5) 0.0687(2) 0.0837(4) 0.0448(14) Uani d . 1 . . N
N31 -0.0997(5) 0.1041(3) 0.2751(4) 0.0522(14) Uani d . 1 . . N
C1 0.2767(7) 0.1005(4) 0.3073(6) 0.066(2) Uani d . 1 . . C
C2 0.3835(8) 0.1043(4) 0.3752(7) 0.100(3) Uani d . 1 . . C
H2A 0.4484 0.0868 0.3416 0.120 Uiso calc R 1 . . H
H2B 0.3705 0.0850 0.4394 0.120 Uiso calc R 1 . . H
H2C 0.4016 0.1434 0.3890 0.120 Uiso calc R 1 . . H
C12 0.0470(6) 0.0852(3) -0.0564(5) 0.0449(17) Uani d . 1 . . C
C13 0.0867(6) 0.0718(3) -0.1553(5) 0.0487(18) Uani d . 1 . . C
H13 0.0422 0.0487 -0.2006 0.058 Uiso calc R 1 . . H
C14 0.1931(7) 0.0937(3) -0.1829(5) 0.062(2) Uani d . 1 . . C
H14 0.2224 0.0845 -0.2472 0.075 Uiso calc R 1 . . H
C15 0.2573(7) 0.1291(3) -0.1164(6) 0.057(2) Uani d . 1 . . C
H15 0.3291 0.1443 -0.1353 0.069 Uiso calc R 1 . . H
C16 0.2114(6) 0.1416(3) -0.0200(5) 0.0459(17) Uani d . 1 . . C
C22 -0.0676(6) 0.0652(3) -0.0190(5) 0.0434(17) Uani d . 1 . . C
C23 -0.1594(7) 0.0453(3) -0.0831(6) 0.058(2) Uani d . 1 . . C
H23 -0.1508 0.0426 -0.1544 0.070 Uiso calc R 1 . . H
C24 -0.2635(7) 0.0295(3) -0.0404(7) 0.069(2) Uani d . 1 . . C
H24 -0.3257 0.0155 -0.0825 0.083 Uiso calc R 1 . . H
C25 -0.2751(6) 0.0345(3) 0.0657(6) 0.057(2) Uani d . 1 . . C
H25 -0.3444 0.0235 0.0963 0.068 Uiso calc R 1 . . H
C26 -0.1806(6) 0.0564(3) 0.1253(6) 0.0502(19) Uani d . 1 . . C
C32 -0.1853(6) 0.0693(3) 0.2398(6) 0.0521(18) Uani d . 1 . . C
C33 -0.2717(7) 0.0479(4) 0.3003(7) 0.076(2) Uani d . 1 . . C
H33 -0.3290 0.0230 0.2735 0.091 Uiso calc R 1 . . H
C34 -0.2692(8) 0.0653(4) 0.4045(7) 0.095(3) Uani d . 1 . . C
H34 -0.3254 0.0516 0.4486 0.113 Uiso calc R 1 . . H
C35 -0.1872(8) 0.1013(4) 0.4405(7) 0.084(3) Uani d . 1 . . C
H35 -0.1880 0.1138 0.5090 0.101 Uiso calc R 1 . . H
C36 -0.0989(7) 0.1205(3) 0.3752(6) 0.064(2) Uani d . 1 . . C
C41 0.2746(6) 0.1814(3) 0.0541(5) 0.0564(19) Uani d . 1 . . C
C42 0.3887(7) 0.1693(4) 0.0936(6) 0.066(2) Uani d . 1 . . C
C43 0.4444(7) 0.2095(4) 0.1593(7) 0.076(3) Uani d . 1 . . C
H43 0.5210 0.2024 0.1852 0.091 Uiso calc R 1 . . H
C44 0.3908(9) 0.2583(4) 0.1866(6) 0.079(3) Uani d . 1 . . C
C45 0.2799(8) 0.2677(4) 0.1469(7) 0.077(2) Uani d . 1 . . C
H45 0.2420 0.3009 0.1656 0.093 Uiso calc R 1 . . H
C46 0.2201(7) 0.2312(3) 0.0809(6) 0.062(2) Uani d . 1 . . C
C47 0.4515(8) 0.1136(4) 0.0687(8) 0.105(3) Uani d . 1 . . C
H47A 0.5284 0.1131 0.1032 0.126 Uiso calc R 1 . . H
H47B 0.4596 0.1107 -0.0050 0.126 Uiso calc R 1 . . H
H47C 0.4058 0.0823 0.0924 0.126 Uiso calc R 1 . . H
C48 0.4586(10) 0.3010(5) 0.2525(8) 0.123(4) Uani d . 1 . . C
H48A 0.4088 0.3329 0.2653 0.147 Uiso calc R 1 . . H
H48B 0.5267 0.3133 0.2168 0.147 Uiso calc R 1 . . H
H48C 0.4835 0.2838 0.3175 0.147 Uiso calc R 1 . . H
C49 0.0995(8) 0.2489(4) 0.0354(9) 0.117(4) Uani d . 1 . . C
H49A 0.0683 0.2194 -0.0093 0.141 Uiso calc R 1 . . H
H49B 0.1073 0.2832 -0.0040 0.141 Uiso calc R 1 . . H
H49C 0.0468 0.2553 0.0907 0.141 Uiso calc R 1 . . H
C51 -0.0073(7) 0.1608(4) 0.4120(5) 0.059(2) Uani d . 1 . . C
C52 0.0810(8) 0.1451(4) 0.4845(6) 0.079(3) Uani d . 1 . . C
C53 0.1665(9) 0.1871(6) 0.5163(7) 0.103(4) Uani d . 1 . . C
H53 0.2250 0.1775 0.5662 0.123 Uiso calc R 1 . . H
C54 0.1652(9) 0.2405(6) 0.4760(8) 0.095(3) Uani d . 1 . . C
C55 0.0800(9) 0.2548(4) 0.4041(7) 0.086(3) Uani d . 1 . . C
H55 0.0790 0.2912 0.3763 0.103 Uiso calc R 1 . . H
C56 -0.0070(7) 0.2158(4) 0.3706(6) 0.069(2) Uani d . 1 . . C
C57 0.0887(11) 0.0851(5) 0.5281(8) 0.129(4) Uani d . 1 . . C
H57A 0.1550 0.0824 0.5769 0.155 Uiso calc R 1 . . H
H57B 0.0986 0.0587 0.4723 0.155 Uiso calc R 1 . . H
H57C 0.0173 0.0764 0.5625 0.155 Uiso calc R 1 . . H
C58 0.2561(10) 0.2856(6) 0.5135(9) 0.151(5) Uani d . 1 . . C
H58A 0.3108 0.2691 0.5640 0.181 Uiso calc R 1 . . H
H58B 0.2157 0.3167 0.5446 0.181 Uiso calc R 1 . . H
H58C 0.2985 0.2991 0.4554 0.181 Uiso calc R 1 . . H
C59 -0.1021(9) 0.2362(4) 0.2920(7) 0.105(3) Uani d . 1 . . C
H59A -0.0868 0.2748 0.2736 0.126 Uiso calc R 1 . . H
H59B -0.1782 0.2336 0.3220 0.126 Uiso calc R 1 . . H
H59C -0.1013 0.2129 0.2308 0.126 Uiso calc R 1 . . H

loop_
_atom_site_aniso_label
_atom_site_aniso_U_11
_atom_site_aniso_U_22
_atom_site_aniso_U_33
_atom_site_aniso_U_12
_atom_site_aniso_U_13
_atom_site_aniso_U_23
Cu1 0.0464(5) 0.0594(6) 0.0510(5) -0.0025(5) -0.0062(4) -0.0069(5)
P1 0.0659(15) 0.0672(14) 0.0580(14) 0.0154(12) 0.0076(11) 0.0014(12)
F1 0.171(6) 0.230(8) 0.090(4) 0.121(6) -0.035(4) -0.077(5)
F2 0.154(7) 0.362(13) 0.171(7) -0.152(8) 0.079(6) -0.080(8)
F3 0.283(10) 0.143(6) 0.119(5) 0.092(7) -0.027(6) 0.025(5)
F4 0.155(5) 0.104(4) 0.109(4) 0.037(4) 0.048(4) -0.024(3)
F5 0.146(7) 0.294(11) 0.171(7) -0.114(7) -0.003(6) -0.006(8)
F6 0.289(10) 0.147(6) 0.096(4) 0.115(7) -0.051(5) -0.006(4)
N1 0.049(4) 0.099(5) 0.051(4) 0.010(4) -0.002(3) -0.006(4)
N11 0.044(3) 0.038(3) 0.047(3) 0.002(3) -0.002(3) -0.002(3)
N21 0.040(3) 0.041(3) 0.054(4) -0.003(3) -0.002(3) -0.010(3)
N31 0.057(4) 0.054(4) 0.046(3) -0.001(3) 0.005(3) -0.014(3)
C1 0.052(5) 0.083(6) 0.063(5) 0.005(5) -0.002(4) -0.002(5)
C2 0.084(6) 0.100(7) 0.111(7) -0.001(6) -0.040(6) -0.004(6)
C12 0.052(4) 0.039(4) 0.043(4) 0.007(3) -0.002(3) -0.005(3)
C13 0.067(5) 0.040(4) 0.038(4) 0.007(4) -0.007(4) -0.004(3)
C14 0.083(6) 0.064(6) 0.042(4) 0.002(5) 0.022(4) 0.005(4)
C15 0.067(5) 0.048(5) 0.059(5) 0.002(4) 0.020(4) 0.003(4)
C16 0.048(4) 0.039(4) 0.051(4) -0.002(3) 0.003(3) -0.001(3)
C22 0.043(4) 0.034(4) 0.053(4) 0.004(3) -0.005(3) -0.006(3)
C23 0.057(5) 0.056(5) 0.060(5) 0.004(4) -0.015(4) -0.006(4)
C24 0.056(5) 0.074(6) 0.076(6) -0.011(4) -0.015(5) -0.014(5)
C25 0.038(4) 0.051(5) 0.080(6) 0.001(3) -0.008(4) -0.005(4)
C26 0.045(4) 0.036(4) 0.070(5) 0.004(3) -0.006(4) -0.008(3)
C32 0.043(4) 0.055(5) 0.059(5) -0.003(4) 0.012(4) -0.008(4)
C33 0.061(5) 0.079(6) 0.089(6) -0.019(5) 0.023(5) -0.017(5)
C34 0.086(7) 0.118(8) 0.083(7) -0.038(6) 0.048(6) -0.022(6)
C35 0.091(7) 0.096(7) 0.069(5) -0.028(6) 0.033(5) -0.018(5)
C36 0.061(5) 0.070(6) 0.063(5) -0.001(4) 0.015(4) -0.008(4)
C41 0.056(5) 0.061(5) 0.053(4) -0.007(4) 0.015(4) 0.004(4)
C42 0.049(5) 0.072(6) 0.076(5) -0.003(4) 0.000(4) -0.001(5)
C43 0.047(5) 0.095(7) 0.084(6) -0.012(5) -0.010(4) 0.024(6)
C44 0.094(7) 0.079(7) 0.065(5) -0.021(6) 0.004(5) -0.014(5)
C45 0.076(6) 0.073(6) 0.084(6) -0.009(5) 0.008(5) -0.008(5)
C46 0.056(5) 0.051(5) 0.080(5) -0.008(4) -0.001(4) -0.017(4)
C47 0.072(6) 0.109(9) 0.134(9) 0.005(6) 0.001(6) -0.002(7)
C48 0.151(10) 0.117(9) 0.098(8) -0.058(8) -0.018(7) -0.023(7)
C49 0.090(7) 0.083(7) 0.176(11) 0.034(6) -0.028(7) -0.052(7)
C51 0.067(5) 0.073(6) 0.039(4) -0.007(5) 0.012(4) -0.010(4)
C52 0.100(7) 0.099(8) 0.038(5) -0.013(6) -0.003(5) 0.002(5)
C53 0.082(7) 0.178(12) 0.046(6) -0.003(8) -0.017(5) -0.023(7)
C54 0.083(7) 0.136(11) 0.066(7) -0.025(7) 0.007(5) -0.019(7)
C55 0.091(7) 0.089(7) 0.077(6) -0.012(6) 0.005(5) -0.020(5)
C56 0.070(5) 0.084(7) 0.052(5) -0.004(5) 0.003(4) -0.029(5)
C57 0.148(11) 0.164(13) 0.074(7) 0.008(9) -0.013(7) 0.019(7)
C58 0.107(9) 0.217(15) 0.128(10) -0.062(9) -0.005(7) -0.066(10)
C59 0.120(8) 0.084(7) 0.108(7) 0.004(6) -0.039(7) -0.027(6)

loop_
_atom_type_symbol
_atom_type_description
_atom_type_scat_dispersion_real
_atom_type_scat_dispersion_imag
_atom_type_scat_source
C C 0.0033 0.0016 'International Tables Vol C Tables 4.2.6.8 and 6.1.1.4'
H H 0.0000 0.0000 'International Tables Vol C Tables 4.2.6.8 and 6.1.1.4'
N N 0.0061 0.0033 'International Tables Vol C Tables 4.2.6.8 and 6.1.1.4'
Cu Cu 0.3201 1.2651 'International Tables Vol C Tables 4.2.6.8 and 6.1.1.4'
P P 0.1023 0.0942 'International Tables Vol C Tables 4.2.6.8 and 6.1.1.4'
F F 0.0171 0.0103 'International Tables Vol C Tables 4.2.6.8 and 6.1.1.4'

loop_
_geom_angle_atom_site_label_1
_geom_angle_atom_site_label_2
_geom_angle_atom_site_label_3
_geom_angle
_geom_angle_publ_flag
N1 Cu1 N21 152.8(3) yes
N1 Cu1 N31 108.8(2) yes
N21 Cu1 N31 76.3(2) yes
N1 Cu1 N11 106.8(2) yes
N21 Cu1 N11 76.8(2) yes
N31 Cu1 N11 142.9(2) yes
F2 P1 F3 93.1(6) ?
F2 P1 F5 178.9(7) ?
F3 P1 F5 86.3(5) ?
F2 P1 F6 90.4(6) ?
F3 P1 F6 176.2(5) ?
F5 P1 F6 90.2(5) ?
F2 P1 F4 88.5(4) ?
F3 P1 F4 94.1(4) ?
F5 P1 F4 90.6(5) ?
F6 P1 F4 87.3(3) ?
F2 P1 F1 92.5(5) ?
F3 P1 F1 88.2(4) ?
F5 P1 F1 88.4(5) ?
F6 P1 F1 90.4(4) ?
F4 P1 F1 177.5(4) ?
C1 N1 Cu1 170.2(8) ?
C16 N11 C12 118.2(6) ?
C16 N11 Cu1 128.7(4) ?
C12 N11 Cu1 108.5(4) ?
C22 N21 C26 119.7(6) ?
C22 N21 Cu1 120.0(4) ?
C26 N21 Cu1 119.9(5) ?
C32 N31 C36 118.5(6) ?
C32 N31 Cu1 111.0(4) ?
C36 N31 Cu1 126.8(5) ?
N1 C1 C2 177.6(10) ?
C1 C2 H2A 109.5 ?
C1 C2 H2B 109.5 ?
H2A C2 H2B 109.5 ?
C1 C2 H2C 109.5 ?
H2A C2 H2C 109.5 ?
H2B C2 H2C 109.5 ?
N11 C12 C13 122.1(6) ?
N11 C12 C22 114.9(6) ?
C13 C12 C22 122.9(6) ?
C14 C13 C12 118.0(7) ?
C14 C13 H13 121.0 ?
C12 C13 H13 121.0 ?
C13 C14 C15 120.8(7) ?
C13 C14 H14 119.6 ?
C15 C14 H14 119.6 ?
C14 C15 C16 118.3(7) ?
C14 C15 H15 120.9 ?
C16 C15 H15 120.9 ?
N11 C16 C15 122.6(6) ?
N11 C16 C41 116.5(6) ?
C15 C16 C41 120.8(6) ?
N21 C22 C23 121.4(6) ?
N21 C22 C12 114.5(5) ?
C23 C22 C12 124.1(7) ?
C24 C23 C22 119.3(7) ?
C24 C23 H23 120.3 ?
C22 C23 H23 120.3 ?
C23 C24 C25 119.4(7) ?
C23 C24 H24 120.3 ?
C25 C24 H24 120.3 ?
C24 C25 C26 118.3(7) ?
C24 C25 H25 120.8 ?
C26 C25 H25 120.8 ?
N21 C26 C25 121.6(7) ?
N21 C26 C32 114.6(6) ?
C25 C26 C32 123.8(7) ?
N31 C32 C33 123.9(7) ?
N31 C32 C26 113.6(6) ?
C33 C32 C26 122.4(7) ?
C32 C33 C34 116.7(8) ?
C32 C33 H33 121.7 ?
C34 C33 H33 121.7 ?
C35 C34 C33 120.5(8) ?
C35 C34 H34 119.7 ?
C33 C34 H34 119.7 ?
C34 C35 C36 120.1(8) ?
C34 C35 H35 120.0 ?
C36 C35 H35 120.0 ?
N31 C36 C35 120.2(7) ?
N31 C36 C51 118.0(7) ?
C35 C36 C51 121.7(7) ?
C46 C41 C42 120.0(7) ?
C46 C41 C16 119.1(7) ?
C42 C41 C16 120.9(7) ?
C41 C42 C43 117.8(8) ?
C41 C42 C47 121.9(8) ?
C43 C42 C47 120.3(8) ?
C44 C43 C42 122.4(8) ?
C44 C43 H43 118.8 ?
C42 C43 H43 118.8 ?
C45 C44 C43 117.4(8) ?
C45 C44 C48 123.1(10) ?
C43 C44 C48 119.4(10) ?
C44 C45 C46 123.9(9) ?
C44 C45 H45 118.1 ?
C46 C45 H45 118.1 ?
C45 C46 C41 118.5(8) ?
C45 C46 C49 118.5(8) ?
C41 C46 C49 122.8(7) ?
C42 C47 H47A 109.5 ?
C42 C47 H47B 109.5 ?
H47A C47 H47B 109.5 ?
C42 C47 H47C 109.5 ?
H47A C47 H47C 109.5 ?
H47B C47 H47C 109.5 ?
C44 C48 H48A 109.5 ?
C44 C48 H48B 109.5 ?
H48A C48 H48B 109.5 ?
C44 C48 H48C 109.5 ?
H48A C48 H48C 109.5 ?
H48B C48 H48C 109.5 ?
C46 C49 H49A 109.5 ?
C46 C49 H49B 109.5 ?
H49A C49 H49B 109.5 ?
C46 C49 H49C 109.5 ?
H49A C49 H49C 109.5 ?
H49B C49 H49C 109.5 ?
C52 C51 C56 119.4(8) ?
C52 C51 C36 121.3(8) ?
C56 C51 C36 119.3(7) ?
C51 C52 C53 117.7(9) ?
C51 C52 C57 121.7(9) ?
C53 C52 C57 120.6(9) ?
C54 C53 C52 122.3(9) ?
C54 C53 H53 118.8 ?
C52 C53 H53 118.8 ?
C55 C54 C53 119.2(10) ?
C55 C54 C58 119.3(12) ?
C53 C54 C58 121.5(11) ?
C54 C55 C56 121.2(10) ?
C54 C55 H55 119.4 ?
C56 C55 H55 119.4 ?
C51 C56 C55 120.2(8) ?
C51 C56 C59 122.1(8) ?
C55 C56 C59 117.7(9) ?
C52 C57 H57A 109.5 ?
C52 C57 H57B 109.5 ?
H57A C57 H57B 109.5 ?
C52 C57 H57C 109.5 ?
H57A C57 H57C 109.5 ?
H57B C57 H57C 109.5 ?
C54 C58 H58A 109.5 ?
C54 C58 H58B 109.5 ?
H58A C58 H58B 109.5 ?
C54 C58 H58C 109.5 ?
H58A C58 H58C 109.5 ?
H58B C58 H58C 109.5 ?
C56 C59 H59A 109.5 ?
C56 C59 H59B 109.5 ?
H59A C59 H59B 109.5 ?
C56 C59 H59C 109.5 ?
H59A C59 H59C 109.5 ?
H59B C59 H59C 109.5 ?

loop_
_geom_bond_atom_site_label_1
_geom_bond_atom_site_label_2
_geom_bond_site_symmetry_2
_geom_bond_distance
_geom_bond_publ_flag
Cu1 N1 . 1.886(6) yes
Cu1 N21 . 2.003(5) yes
Cu1 N31 . 2.232(5) yes
Cu1 N11 . 2.244(5) yes
P1 F2 . 1.507(7) ?
P1 F3 . 1.512(6) ?
P1 F5 . 1.535(7) ?
P1 F6 . 1.542(6) ?
P1 F4 . 1.554(5) ?
P1 F1 . 1.561(5) ?
N1 C1 . 1.114(8) ?
N11 C16 . 1.338(8) ?
N11 C12 . 1.367(8) ?
N21 C22 . 1.333(8) ?
N21 C26 . 1.336(8) ?
N31 C32 . 1.336(8) ?
N31 C36 . 1.346(9) ?
C1 C2 . 1.463(10) ?
C2 H2A . 0.9600 ?
C2 H2B . 0.9600 ?
C2 H2C . 0.9600 ?
C12 C13 . 1.403(9) ?
C12 C22 . 1.480(9) ?
C13 C14 . 1.372(10) ?
C13 H13 . 0.9300 ?
C14 C15 . 1.381(10) ?
C14 H14 . 0.9300 ?
C15 C16 . 1.397(9) ?
C15 H15 . 0.9300 ?
C16 C41 . 1.497(9) ?
C22 C23 . 1.381(9) ?
C23 C24 . 1.372(10) ?
C23 H23 . 0.9300 ?
C24 C25 . 1.383(10) ?
C24 H24 . 0.9300 ?
C25 C26 . 1.389(9) ?
C25 H25 . 0.9300 ?
C26 C32 . 1.508(10) ?
C32 C33 . 1.372(10) ?
C33 C34 . 1.402(11) ?
C33 H33 . 0.9300 ?
C34 C35 . 1.327(11) ?
C34 H34 . 0.9300 ?
C35 C36 . 1.408(11) ?
C35 H35 . 0.9300 ?
C36 C51 . 1.471(10) ?
C41 C46 . 1.378(10) ?
C41 C42 . 1.396(10) ?
C42 C43 . 1.403(11) ?
C42 C47 . 1.534(12) ?
C43 C44 . 1.355(12) ?
C43 H43 . 0.9300 ?
C44 C45 . 1.353(11) ?
C44 C48 . 1.505(11) ?
C45 C46 . 1.369(10) ?
C45 H45 . 0.9300 ?
C46 C49 . 1.521(11) ?
C47 H47A . 0.9600 ?
C47 H47B . 0.9600 ?
C47 H47C . 0.9600 ?
C48 H48A . 0.9600 ?
C48 H48B . 0.9600 ?
C48 H48C . 0.9600 ?
C49 H49A . 0.9600 ?
C49 H49B . 0.9600 ?
C49 H49C . 0.9600 ?
C51 C52 . 1.388(11) ?
C51 C56 . 1.402(11) ?
C52 C53 . 1.433(13) ?
C52 C57 . 1.524(13) ?
C53 C54 . 1.364(15) ?
C53 H53 . 0.9300 ?
C54 C55 . 1.350(12) ?
C54 C58 . 1.543(14) ?
C55 C56 . 1.403(11) ?
C55 H55 . 0.9300 ?
C56 C59 . 1.523(11) ?
C57 H57A . 0.9600 ?
C57 H57B . 0.9600 ?
C57 H57C . 0.9600 ?
C58 H58A . 0.9600 ?
C58 H58B . 0.9600 ?
C58 H58C . 0.9600 ?
C59 H59A . 0.9600 ?
C59 H59B . 0.9600 ?
C59 H59C . 0.9600 ?
